data_7023535
loop_
_publ_author_name
'Vuong, Khuong Q.'
'Timerbulatova, Marina G.'
'Peterson, Matthew B.'
'Bhadbhade, Mohan'
'Messerle, Barbara A.'

_publ_section_title
;
 Cationic Rh and Ir complexes containing bidentate
 imidazolylidene-1,2,3-triazole donor ligands: synthesis and preliminary
 catalytic studies.
;
_journal_issue 39
_journal_name_full 'Dalton transactions (Cambridge, England : 2003)'
_journal_page_first 14298
_journal_page_last 14308
_journal_paper_doi 10.1039/c3dt51440d
_journal_volume 42
_journal_year 2013
_chemical_formula_moiety 'C24 H23 N5 O2 Rh, C24 H20 B'
_chemical_formula_sum 'C48 H43 B N5 O2 Rh'
_chemical_formula_weight 835.59
_chemical_name_systematic
;
?
;
_space_group_IT_number 61
_symmetry_cell_setting orthorhombic
_symmetry_space_group_name_Hall '-P 2ac 2ab'
_symmetry_space_group_name_H-M 'P b c a'
_atom_sites_solution_hydrogens geom
_atom_sites_solution_primary direct
_atom_sites_solution_secondary difmap
_audit_creation_method SHELXL-97
_cell_angle_alpha 90.00
_cell_angle_beta 90.00
_cell_angle_gamma 90.00
_cell_formula_units_Z 8
_cell_length_a 15.4027(11)
_cell_length_b 16.4453(15)
_cell_length_c 33.125(3)
_cell_measurement_reflns_used 982
_cell_measurement_temperature 150(2)
_cell_measurement_theta_max 16.486
_cell_measurement_theta_min 2.584
_cell_volume 8390.6(12)
_computing_cell_refinement '<i>APEX2 </i>(Bruker, 2007)'
_computing_data_collection '<i>APEX2 </i>(Bruker, 2007)'
_computing_data_reduction '<i>APEX2 </i>(Bruker, 2007)'
_computing_molecular_graphics '<i>SHELXTL-Plus</i> (Sheldrick, 2008)'
_computing_structure_refinement '<i>SHELXL-97</i> (Sheldrick, 2008)'
_computing_structure_solution '<i>SHELXS-97</i> (Sheldrick, 2008)'
_diffrn_ambient_temperature 150(2)
_diffrn_measured_fraction_theta_full 0.998
_diffrn_measured_fraction_theta_max 0.998
_diffrn_measurement_device_type 'Bruker kappa APEXII CCD Diffractometer'
_diffrn_measurement_method '\f scans, and \w scans with \k offsets'
_diffrn_radiation_monochromator graphite
_diffrn_radiation_source 'fine-focus sealed tube'
_diffrn_radiation_type MoK\a
_diffrn_radiation_wavelength 0.71073
_diffrn_reflns_av_R_equivalents 0.2098
_diffrn_reflns_av_sigmaI/netI 0.2437
_diffrn_reflns_limit_h_max 18
_diffrn_reflns_limit_h_min -16
_diffrn_reflns_limit_k_max 15
_diffrn_reflns_limit_k_min -19
_diffrn_reflns_limit_l_max 39
_diffrn_reflns_limit_l_min -28
_diffrn_reflns_number 34660
_diffrn_reflns_theta_full 25.00
_diffrn_reflns_theta_max 25.00
_diffrn_reflns_theta_min 1.81
_exptl_absorpt_coefficient_mu 0.452
_exptl_absorpt_correction_T_max 0.9844
_exptl_absorpt_correction_T_min 0.8858
_exptl_absorpt_correction_type multi-scan
_exptl_absorpt_process_details 'SADABS (Bruker, 2001)'
_exptl_crystal_colour 'Red orange'
_exptl_crystal_density_diffrn 1.323
_exptl_crystal_density_method 'not measured'
_exptl_crystal_description Plates
_exptl_crystal_F_000 3456
_exptl_crystal_size_max 0.28
_exptl_crystal_size_mid 0.09
_exptl_crystal_size_min 0.04
_refine_diff_density_max 0.458
_refine_diff_density_min -0.675
_refine_diff_density_rms 0.108
_refine_ls_extinction_method none
_refine_ls_goodness_of_fit_ref 0.937
_refine_ls_hydrogen_treatment constr
_refine_ls_matrix_type full
_refine_ls_number_parameters 517
_refine_ls_number_reflns 7389
_refine_ls_number_restraints 0
_refine_ls_restrained_S_all 0.937
_refine_ls_R_factor_all 0.2041
_refine_ls_R_factor_gt 0.0606
_refine_ls_shift/su_max 0.003
_refine_ls_shift/su_mean 0.000
_refine_ls_structure_factor_coef Fsqd
_refine_ls_weighting_details 'calc w=1/[\s^2^(Fo^2^)+(0.0249P)^2^+0.0000P] where P=(Fo^2^+2Fc^2^)/3'
_refine_ls_weighting_scheme calc
_refine_ls_wR_factor_gt 0.0824
_refine_ls_wR_factor_ref 0.1183
_reflns_number_gt 2965
_reflns_number_total 7389
_reflns_threshold_expression >2sigma(I)
_cod_data_source_file c3dt51440d.txt
_cod_data_source_block khuong3_pbca
_cod_depositor_comments
;
The following automatic conversions were performed:

'_symmetry_cell_setting' value 'Orthorhombic' changed to
'orthorhombic' according to
/home/saulius/struct/CIF-dictionaries/cif_core.dic dictionary named
'cif_core.dic' version 2.4.2 from
2011-04-26.

'_exptl_absorpt_correction_type' value 'Multi-scan'
changed to 'multi-scan' according to
/home/saulius/struct/CIF-dictionaries/cif_core.dic dictionary named
'cif_core.dic' version 2.4.2 from 2011-04-26.

Automatic conversion script
Id: cif_fix_values 1891 2012-01-12 08:04:46Z andrius 
;
_cod_original_cell_volume 8390.7(12)
_cod_original_sg_symbol_H-M Pbca
_cod_database_code 7023535

loop_
_symmetry_equiv_pos_as_xyz
'x, y, z'
'-x+1/2, -y, z+1/2'
'-x, y+1/2, -z+1/2'
'x+1/2, -y+1/2, -z'
'-x, -y, -z'
'x-1/2, y, -z-1/2'
'x, -y-1/2, z-1/2'
'-x-1/2, y-1/2, z'

loop_
_atom_site_label
_atom_site_type_symbol
_atom_site_fract_x
_atom_site_fract_y
_atom_site_fract_z
_atom_site_U_iso_or_equiv
_atom_site_adp_type
_atom_site_occupancy
_atom_site_symmetry_multiplicity
_atom_site_calc_flag
_atom_site_refinement_flags
Rh1 Rh 0.53401(3) 0.40216(4) 1.007798(13) 0.02643(17) Uani 1 1 d .
N1 N 0.6913(3) 0.4313(4) 1.06545(15) 0.0245(16) Uani 1 1 d .
C2 C 0.6550(4) 0.4353(4) 1.02788(18) 0.0237(19) Uani 1 1 d .
N3 N 0.7196(3) 0.4676(3) 1.00557(15) 0.0261(14) Uani 1 1 d .
C4 C 0.7934(4) 0.4849(5) 1.0278(2) 0.035(2) Uani 1 1 d .
H4 H 0.8458 0.5086 1.0184 0.042 Uiso 1 1 calc R
C5 C 0.7750(4) 0.4609(5) 1.0657(2) 0.035(2) Uani 1 1 d .
H5 H 0.8127 0.4639 1.0883 0.042 Uiso 1 1 calc R
C1A C 0.7145(4) 0.4870(5) 0.96225(17) 0.028(2) Uani 1 1 d .
H1A1 H 0.7741 0.4916 0.9513 0.033 Uiso 1 1 calc R
H1A2 H 0.6858 0.5405 0.9589 0.033 Uiso 1 1 calc R
N1' N 0.6167(3) 0.3433(4) 0.89411(16) 0.0273(15) Uani 1 1 d .
N2' N 0.5581(3) 0.3429(4) 0.92359(16) 0.0251(15) Uani 1 1 d .
N3' N 0.5894(3) 0.3932(4) 0.95138(14) 0.0251(15) Uani 1 1 d .
C4' C 0.6661(4) 0.4251(5) 0.93880(19) 0.026(2) Uani 1 1 d .
C5' C 0.6842(4) 0.3927(5) 0.90225(19) 0.0299(19) Uani 1 1 d .
H5' H 0.7337 0.4027 0.8859 0.036 Uiso 1 1 calc R
C6 C 0.6512(4) 0.3947(6) 1.10087(19) 0.0276(19) Uani 1 1 d .
C7 C 0.6126(4) 0.4454(6) 1.1290(2) 0.036(2) Uani 1 1 d .
C8 C 0.5732(4) 0.4068(8) 1.1623(2) 0.057(3) Uani 1 1 d .
H8 H 0.5456 0.4397 1.1821 0.068 Uiso 1 1 calc R
C9 C 0.5727(5) 0.3235(8) 1.1674(3) 0.060(4) Uani 1 1 d .
C10 C 0.6152(5) 0.2773(6) 1.1389(3) 0.056(3) Uani 1 1 d .
H10 H 0.6166 0.2200 1.1423 0.067 Uiso 1 1 calc R
C11 C 0.6563(4) 0.3107(6) 1.1050(2) 0.036(2) Uani 1 1 d .
C12 C 0.6112(4) 0.5351(6) 1.1238(2) 0.061(3) Uani 1 1 d .
H12A H 0.6703 0.5565 1.1262 0.091 Uiso 1 1 calc R
H12B H 0.5745 0.5595 1.1447 0.091 Uiso 1 1 calc R
H12C H 0.5877 0.5485 1.0971 0.091 Uiso 1 1 calc R
C13 C 0.5268(5) 0.2853(7) 1.20258(19) 0.097(4) Uani 1 1 d .
H13A H 0.5097 0.3276 1.2218 0.145 Uiso 1 1 calc R
H13B H 0.5658 0.2466 1.2159 0.145 Uiso 1 1 calc R
H13C H 0.4750 0.2566 1.1930 0.145 Uiso 1 1 calc R
C14 C 0.7054(5) 0.2587(5) 1.0764(2) 0.061(3) Uani 1 1 d .
H14A H 0.6846 0.2684 1.0489 0.091 Uiso 1 1 calc R
H14B H 0.6969 0.2014 1.0835 0.091 Uiso 1 1 calc R
H14C H 0.7674 0.2720 1.0780 0.091 Uiso 1 1 calc R
C6' C 0.6040(4) 0.2931(5) 0.8578(2) 0.038(2) Uani 1 1 d .
H6'1 H 0.5667 0.2461 0.8648 0.045 Uiso 1 1 calc R
H6'2 H 0.6610 0.2715 0.8490 0.045 Uiso 1 1 calc R
C7' C 0.5627(5) 0.3389(5) 0.8227(2) 0.037(2) Uani 1 1 d .
C8' C 0.6058(5) 0.4035(6) 0.8053(2) 0.049(2) Uani 1 1 d .
H8' H 0.6614 0.4193 0.8150 0.059 Uiso 1 1 calc R
C9' C 0.5671(6) 0.4458(6) 0.7732(2) 0.060(3) Uani 1 1 d .
H9' H 0.5962 0.4908 0.7614 0.072 Uiso 1 1 calc R
C10' C 0.4874(6) 0.4226(6) 0.7589(2) 0.062(3) Uani 1 1 d .
H10' H 0.4617 0.4508 0.7369 0.074 Uiso 1 1 calc R
C11' C 0.4447(5) 0.3584(6) 0.7765(2) 0.055(3) Uani 1 1 d .
H11' H 0.3890 0.3429 0.7668 0.067 Uiso 1 1 calc R
C12' C 0.4824(5) 0.3159(5) 0.8083(2) 0.045(2) Uani 1 1 d .
H12' H 0.4529 0.2711 0.8200 0.054 Uiso 1 1 calc R
C1B C 0.4828(4) 0.4070(5) 1.05793(18) 0.0335(19) Uani 1 1 d .
O1B O 0.4422(2) 0.4112(4) 1.08711(12) 0.0438(16) Uani 1 1 d .
C2B C 0.4279(4) 0.3624(5) 0.9871(2) 0.034(2) Uani 1 1 d .
O2B O 0.3635(3) 0.3374(4) 0.97591(13) 0.0592(19) Uani 1 1 d .
B1D B 0.9233(5) 0.5354(6) 0.8723(2) 0.034(3) Uani 1 1 d .
C11D C 0.8544(4) 0.5764(5) 0.83948(19) 0.029(2) Uani 1 1 d .
C12D C 0.7647(4) 0.5722(4) 0.84717(19) 0.033(2) Uani 1 1 d .
H12D H 0.7457 0.5490 0.8719 0.040 Uiso 1 1 calc R
C13D C 0.7028(4) 0.6004(5) 0.8201(2) 0.0320(18) Uani 1 1 d .
H13D H 0.6428 0.5970 0.8267 0.038 Uiso 1 1 calc R
C14D C 0.7282(4) 0.6332(5) 0.78400(19) 0.039(2) Uani 1 1 d .
H14D H 0.6861 0.6525 0.7654 0.047 Uiso 1 1 calc R
C15D C 0.8159(4) 0.6380(5) 0.7748(2) 0.041(2) Uani 1 1 d .
H15D H 0.8343 0.6606 0.7498 0.050 Uiso 1 1 calc R
C16D C 0.8765(4) 0.6097(5) 0.8024(2) 0.039(2) Uani 1 1 d .
H16D H 0.9363 0.6132 0.7955 0.047 Uiso 1 1 calc R
C21D C 1.0235(4) 0.5407(6) 0.8545(2) 0.040(2) Uani 1 1 d .
C22D C 1.0677(4) 0.4731(7) 0.8401(2) 0.060(3) Uani 1 1 d .
H22D H 1.0402 0.4214 0.8414 0.072 Uiso 1 1 calc R
C23D C 1.1512(5) 0.4782(8) 0.8239(2) 0.078(4) Uani 1 1 d .
H23D H 1.1795 0.4307 0.8142 0.093 Uiso 1 1 calc R
C24D C 1.1917(6) 0.5512(9) 0.8221(3) 0.076(4) Uani 1 1 d .
H24D H 1.2477 0.5546 0.8101 0.091 Uiso 1 1 calc R
C25D C 1.1536(5) 0.6205(7) 0.8370(3) 0.080(4) Uani 1 1 d .
H25D H 1.1826 0.6714 0.8361 0.096 Uiso 1 1 calc R
C26D C 1.0696(5) 0.6132(6) 0.8539(2) 0.064(3) Uani 1 1 d .
H26D H 1.0435 0.6601 0.8654 0.077 Uiso 1 1 calc R
C31D C 0.9203(4) 0.5855(5) 0.91510(19) 0.033(2) Uani 1 1 d .
C32D C 0.9874(4) 0.5740(5) 0.9436(2) 0.042(2) Uani 1 1 d .
H32D H 1.0329 0.5371 0.9374 0.051 Uiso 1 1 calc R
C33D C 0.9895(4) 0.6138(5) 0.9799(2) 0.046(2) Uani 1 1 d .
H33D H 1.0365 0.6039 0.9977 0.055 Uiso 1 1 calc R
C34D C 0.9254(5) 0.6680(5) 0.9914(2) 0.045(2) Uani 1 1 d .
H34D H 0.9279 0.6958 1.0165 0.054 Uiso 1 1 calc R
C35D C 0.8574(4) 0.6798(5) 0.9646(2) 0.041(2) Uani 1 1 d .
H35D H 0.8112 0.7153 0.9717 0.049 Uiso 1 1 calc R
C36D C 0.8559(4) 0.6405(5) 0.9276(2) 0.033(2) Uani 1 1 d .
H36D H 0.8090 0.6513 0.9097 0.039 Uiso 1 1 calc R
C41D C 0.8978(4) 0.4405(5) 0.8779(2) 0.031(2) Uani 1 1 d .
C42D C 0.9071(4) 0.3972(6) 0.9136(2) 0.037(2) Uani 1 1 d .
H42D H 0.9279 0.4252 0.9367 0.044 Uiso 1 1 calc R
C43D C 0.8875(4) 0.3139(6) 0.9172(3) 0.052(3) Uani 1 1 d .
H43D H 0.8939 0.2870 0.9424 0.063 Uiso 1 1 calc R
C44D C 0.8585(4) 0.2716(5) 0.8833(3) 0.048(2) Uani 1 1 d .
H44D H 0.8450 0.2154 0.8850 0.057 Uiso 1 1 calc R
C45D C 0.8497(4) 0.3128(6) 0.8474(2) 0.043(2) Uani 1 1 d .
H45D H 0.8311 0.2844 0.8239 0.051 Uiso 1 1 calc R
C46D C 0.8678(4) 0.3953(6) 0.8449(2) 0.039(2) Uani 1 1 d .
H46D H 0.8596 0.4222 0.8198 0.047 Uiso 1 1 calc R

loop_
_atom_site_aniso_label
_atom_site_aniso_U_11
_atom_site_aniso_U_22
_atom_site_aniso_U_33
_atom_site_aniso_U_23
_atom_site_aniso_U_13
_atom_site_aniso_U_12
Rh1 0.0237(3) 0.0348(4) 0.0208(3) 0.0016(4) 0.0012(3) -0.0049(3)
N1 0.028(3) 0.027(5) 0.018(3) -0.001(3) -0.002(3) -0.001(3)
C2 0.017(4) 0.031(6) 0.023(4) 0.000(4) 0.003(3) 0.002(3)
N3 0.023(3) 0.038(4) 0.017(3) 0.004(3) 0.000(3) 0.002(3)
C4 0.016(4) 0.053(7) 0.036(5) 0.003(5) 0.001(3) -0.001(4)
C5 0.021(4) 0.047(7) 0.036(5) 0.005(4) -0.004(3) -0.010(4)
C1A 0.023(4) 0.039(6) 0.022(4) 0.007(4) 0.005(3) 0.000(4)
N1' 0.038(4) 0.026(5) 0.019(4) 0.004(3) -0.002(3) -0.001(3)
N2' 0.028(3) 0.022(4) 0.026(4) 0.004(3) 0.000(3) 0.002(3)
N3' 0.034(3) 0.029(5) 0.012(3) -0.001(4) 0.002(2) -0.003(3)
C4' 0.033(4) 0.028(6) 0.016(4) 0.001(4) 0.002(3) 0.000(4)
C5' 0.035(4) 0.031(6) 0.024(4) 0.002(5) 0.008(3) -0.002(4)
C6 0.022(4) 0.045(6) 0.015(4) 0.008(5) -0.003(3) -0.006(5)
C7 0.033(4) 0.054(7) 0.021(5) -0.007(5) -0.009(4) 0.008(4)
C8 0.025(4) 0.130(11) 0.016(5) 0.000(7) -0.004(3) -0.004(6)
C9 0.039(5) 0.112(11) 0.029(6) 0.013(7) -0.010(4) -0.035(6)
C10 0.064(6) 0.059(8) 0.044(6) 0.022(6) -0.020(5) -0.038(5)
C11 0.046(5) 0.041(7) 0.021(5) 0.000(5) -0.010(4) -0.009(5)
C12 0.059(6) 0.088(9) 0.036(5) -0.021(6) -0.005(4) 0.032(6)
C13 0.076(6) 0.190(13) 0.025(5) 0.035(6) -0.015(4) -0.084(7)
C14 0.092(7) 0.043(7) 0.046(6) 0.003(5) -0.005(5) -0.010(5)
C6' 0.048(5) 0.038(6) 0.027(5) -0.008(5) 0.001(4) 0.010(4)
C7' 0.061(6) 0.027(6) 0.024(5) -0.004(4) -0.002(4) 0.009(4)
C8' 0.064(5) 0.054(7) 0.030(5) 0.007(6) 0.001(4) 0.000(6)
C9' 0.106(8) 0.039(7) 0.035(5) 0.010(5) -0.003(5) -0.006(5)
C10' 0.104(8) 0.057(9) 0.025(5) 0.005(5) -0.023(5) 0.000(6)
C11' 0.085(7) 0.048(7) 0.033(5) -0.003(5) -0.018(5) 0.001(5)
C12' 0.072(6) 0.039(6) 0.024(4) 0.002(5) 0.000(4) 0.004(5)
C1B 0.029(4) 0.047(6) 0.025(4) 0.001(5) -0.004(3) -0.009(4)
O1B 0.032(3) 0.074(5) 0.025(3) 0.012(3) 0.002(2) 0.000(3)
C2B 0.029(4) 0.046(6) 0.029(4) -0.008(4) 0.005(3) -0.001(3)
O2B 0.035(3) 0.092(6) 0.051(4) -0.013(3) -0.005(2) -0.031(3)
B1D 0.028(5) 0.047(8) 0.029(5) 0.013(6) 0.004(4) 0.002(5)
C11D 0.027(4) 0.029(6) 0.032(4) 0.004(4) 0.007(3) -0.003(3)
C12D 0.040(4) 0.034(6) 0.025(4) 0.005(4) 0.008(3) 0.004(4)
C13D 0.030(4) 0.025(5) 0.041(5) -0.003(5) -0.004(3) 0.009(4)
C14D 0.039(5) 0.057(7) 0.022(4) 0.010(4) -0.010(3) 0.004(4)
C15D 0.043(5) 0.053(7) 0.028(4) 0.002(4) 0.001(4) -0.003(4)
C16D 0.036(4) 0.045(7) 0.035(4) 0.008(5) 0.000(4) -0.008(4)
C21D 0.030(5) 0.052(7) 0.038(5) 0.015(5) 0.010(4) -0.001(4)
C22D 0.025(5) 0.111(10) 0.043(5) -0.010(6) 0.006(4) 0.006(5)
C23D 0.039(6) 0.144(14) 0.050(6) -0.016(7) 0.004(5) 0.007(6)
C24D 0.027(6) 0.164(15) 0.037(6) 0.040(8) -0.005(4) 0.005(7)
C25D 0.039(6) 0.114(13) 0.086(8) 0.078(8) -0.021(5) -0.012(6)
C26D 0.031(5) 0.077(10) 0.085(7) 0.039(7) -0.003(4) 0.007(5)
C31D 0.028(4) 0.038(6) 0.033(4) 0.007(5) 0.003(3) -0.009(4)
C32D 0.042(5) 0.042(7) 0.043(5) 0.002(5) -0.009(4) 0.001(4)
C33D 0.051(5) 0.038(7) 0.049(6) 0.002(5) -0.017(4) -0.003(4)
C34D 0.061(5) 0.033(6) 0.040(5) -0.002(5) 0.007(5) -0.004(4)
C35D 0.042(5) 0.031(6) 0.049(5) 0.006(5) 0.006(4) -0.006(4)
C36D 0.043(5) 0.027(6) 0.028(5) 0.009(4) -0.001(4) -0.014(4)
C41D 0.026(4) 0.037(6) 0.030(5) -0.001(5) 0.012(3) 0.004(4)
C42D 0.037(4) 0.043(6) 0.030(5) 0.008(6) 0.003(3) -0.001(5)
C43D 0.052(5) 0.046(7) 0.060(6) 0.033(6) 0.005(4) -0.002(5)
C44D 0.048(5) 0.030(7) 0.065(7) -0.011(6) 0.002(5) 0.004(4)
C45D 0.046(5) 0.045(7) 0.037(5) -0.011(6) 0.015(4) 0.007(5)
C46D 0.035(4) 0.044(7) 0.039(5) 0.008(6) 0.019(3) 0.012(5)

loop_
_atom_type_symbol
_atom_type_description
_atom_type_scat_dispersion_real
_atom_type_scat_dispersion_imag
_atom_type_scat_source
C C 0.0033 0.0016 'International Tables Vol C Tables 4.2.6.8 and 6.1.1.4'
H H 0.0000 0.0000 'International Tables Vol C Tables 4.2.6.8 and 6.1.1.4'
B B 0.0013 0.0007 'International Tables Vol C Tables 4.2.6.8 and 6.1.1.4'
N N 0.0061 0.0033 'International Tables Vol C Tables 4.2.6.8 and 6.1.1.4'
O O 0.0106 0.0060 'International Tables Vol C Tables 4.2.6.8 and 6.1.1.4'
Rh Rh -1.1178 0.9187 'International Tables Vol C Tables 4.2.6.8 and 6.1.1.4'

loop_
_geom_angle_atom_site_label_1
_geom_angle_atom_site_label_2
_geom_angle_atom_site_label_3
_geom_angle
C1B Rh1 C2B 88.4(3)
C1B Rh1 C2 94.9(3)
C2B Rh1 C2 174.3(3)
C1B Rh1 N3' 178.2(3)
C2B Rh1 N3' 90.2(2)
C2 Rh1 N3' 86.4(2)
C2 N1 C5 111.7(5)
C2 N1 C6 125.5(5)
C5 N1 C6 122.6(5)
N3 C2 N1 102.5(5)
N3 C2 Rh1 126.6(4)
N1 C2 Rh1 130.8(5)
C2 N3 C4 113.2(5)
C2 N3 C1A 125.5(5)
C4 N3 C1A 121.2(5)
C5 C4 N3 105.3(6)
C5 C4 H4 127.3
N3 C4 H4 127.3
C4 C5 N1 107.2(6)
C4 C5 H5 126.4
N1 C5 H5 126.4
N3 C1A C4' 112.9(6)
N3 C1A H1A1 109.0
C4' C1A H1A1 109.0
N3 C1A H1A2 109.0
C4' C1A H1A2 109.0
H1A1 C1A H1A2 107.8
N2' N1' C5' 112.4(6)
N2' N1' C6' 120.4(6)
C5' N1' C6' 127.2(6)
N3' N2' N1' 105.0(5)
N2' N3' C4' 110.2(5)
N2' N3' Rh1 121.5(4)
C4' N3' Rh1 127.6(4)
C5' C4' N3' 107.5(6)
C5' C4' C1A 129.6(6)
N3' C4' C1A 122.9(6)
N1' C5' C4' 105.0(6)
N1' C5' H5' 127.5
C4' C5' H5' 127.5
C7 C6 C11 123.8(7)
C7 C6 N1 118.4(8)
C11 C6 N1 117.8(7)
C6 C7 C8 116.1(9)
C6 C7 C12 121.8(8)
C8 C7 C12 122.1(8)
C9 C8 C7 123.1(9)
C9 C8 H8 118.4
C7 C8 H8 118.4
C10 C9 C8 117.4(9)
C10 C9 C13 121.7(11)
C8 C9 C13 120.9(10)
C9 C10 C11 123.2(10)
C9 C10 H10 118.4
C11 C10 H10 118.4
C6 C11 C10 116.4(8)
C6 C11 C14 122.5(7)
C10 C11 C14 121.1(9)
C7 C12 H12A 109.5
C7 C12 H12B 109.5
H12A C12 H12B 109.5
C7 C12 H12C 109.5
H12A C12 H12C 109.5
H12B C12 H12C 109.5
C9 C13 H13A 109.5
C9 C13 H13B 109.5
H13A C13 H13B 109.5
C9 C13 H13C 109.5
H13A C13 H13C 109.5
H13B C13 H13C 109.5
C11 C14 H14A 109.5
C11 C14 H14B 109.5
H14A C14 H14B 109.5
C11 C14 H14C 109.5
H14A C14 H14C 109.5
H14B C14 H14C 109.5
N1' C6' C7' 113.6(6)
N1' C6' H6'1 108.8
C7' C6' H6'1 108.8
N1' C6' H6'2 108.8
C7' C6' H6'2 108.8
H6'1 C6' H6'2 107.7
C8' C7' C12' 119.9(7)
C8' C7' C6' 119.9(7)
C12' C7' C6' 120.2(8)
C7' C8' C9' 119.5(7)
C7' C8' H8' 120.2
C9' C8' H8' 120.2
C10' C9' C8' 120.3(8)
C10' C9' H9' 119.9
C8' C9' H9' 119.9
C9' C10' C11' 119.8(8)
C9' C10' H10' 120.1
C11' C10' H10' 120.1
C10' C11' C12' 120.4(8)
C10' C11' H11' 119.8
C12' C11' H11' 119.8
C7' C12' C11' 120.0(8)
C7' C12' H12' 120.0
C11' C12' H12' 120.0
O1B C1B Rh1 172.4(5)
O2B C2B Rh1 177.6(6)
C41D B1D C31D 112.2(6)
C41D B1D C21D 108.6(7)
C31D B1D C21D 108.0(6)
C41D B1D C11D 108.1(6)
C31D B1D C11D 110.1(6)
C21D B1D C11D 109.9(6)
C16D C11D C12D 114.9(6)
C16D C11D B1D 125.7(6)
C12D C11D B1D 119.2(6)
C13D C12D C11D 122.8(6)
C13D C12D H12D 118.6
C11D C12D H12D 118.6
C14D C13D C12D 119.9(6)
C14D C13D H13D 120.0
C12D C13D H13D 120.0
C13D C14D C15D 119.5(6)
C13D C14D H14D 120.2
C15D C14D H14D 120.2
C16D C15D C14D 119.4(6)
C16D C15D H15D 120.3
C14D C15D H15D 120.3
C15D C16D C11D 123.5(6)
C15D C16D H16D 118.3
C11D C16D H16D 118.3
C26D C21D C22D 115.7(7)
C26D C21D B1D 121.8(8)
C22D C21D B1D 122.5(8)
C21D C22D C23D 122.4(9)
C21D C22D H22D 118.8
C23D C22D H22D 118.8
C24D C23D C22D 119.7(11)
C24D C23D H23D 120.2
C22D C23D H23D 120.2
C23D C24D C25D 121.4(10)
C23D C24D H24D 119.3
C25D C24D H24D 119.3
C24D C25D C26D 117.6(11)
C24D C25D H25D 121.2
C26D C25D H25D 121.2
C21D C26D C25D 123.1(9)
C21D C26D H26D 118.5
C25D C26D H26D 118.5
C36D C31D C32D 114.0(6)
C36D C31D B1D 126.7(6)
C32D C31D B1D 119.3(7)
C33D C32D C31D 122.7(7)
C33D C32D H32D 118.7
C31D C32D H32D 118.7
C32D C33D C34D 122.3(7)
C32D C33D H33D 118.8
C34D C33D H33D 118.8
C33D C34D C35D 116.9(7)
C33D C34D H34D 121.6
C35D C34D H34D 121.6
C36D C35D C34D 120.9(7)
C36D C35D H35D 119.6
C34D C35D H35D 119.6
C35D C36D C31D 123.3(7)
C35D C36D H36D 118.4
C31D C36D H36D 118.4
C42D C41D C46D 115.2(8)
C42D C41D B1D 124.5(7)
C46D C41D B1D 120.2(7)
C41D C42D C43D 123.4(8)
C41D C42D H42D 118.3
C43D C42D H42D 118.3
C44D C43D C42D 119.0(8)
C44D C43D H43D 120.5
C42D C43D H43D 120.5
C45D C44D C43D 118.9(8)
C45D C44D H44D 120.6
C43D C44D H44D 120.6
C44D C45D C46D 120.8(8)
C44D C45D H45D 119.6
C46D C45D H45D 119.6
C45D C46D C41D 122.7(8)
C45D C46D H46D 118.7
C41D C46D H46D 118.7

loop_
_geom_bond_atom_site_label_1
_geom_bond_atom_site_label_2
_geom_bond_distance
Rh1 C1B 1.840(6)
Rh1 C2B 1.888(7)
Rh1 C2 2.053(6)
Rh1 N3' 2.060(5)
N1 C2 1.366(7)
N1 C5 1.379(7)
N1 C6 1.456(8)
C2 N3 1.348(7)
N3 C4 1.384(7)
N3 C1A 1.472(7)
C4 C5 1.344(8)
C4 H4 0.9500
C5 H5 0.9500
C1A C4' 1.482(9)
C1A H1A1 0.9900
C1A H1A2 0.9900
N1' N2' 1.330(6)
N1' C5' 1.346(8)
N1' C6' 1.474(8)
N2' N3' 1.328(6)
N3' C4' 1.359(7)
C4' C5' 1.352(8)
C5' H5' 0.9500
C6 C7 1.385(10)
C6 C11 1.390(10)
C7 C8 1.409(10)
C7 C12 1.485(11)
C8 C9 1.381(13)
C8 H8 0.9500
C9 C10 1.379(12)
C9 C13 1.500(10)
C10 C11 1.399(10)
C10 H10 0.9500
C11 C14 1.485(10)
C12 H12A 0.9800
C12 H12B 0.9800
C12 H12C 0.9800
C13 H13A 0.9800
C13 H13B 0.9800
C13 H13C 0.9800
C14 H14A 0.9800
C14 H14B 0.9800
C14 H14C 0.9800
C6' C7' 1.524(9)
C6' H6'1 0.9900
C6' H6'2 0.9900
C7' C8' 1.378(10)
C7' C12' 1.378(9)
C8' C9' 1.405(10)
C8' H8' 0.9500
C9' C10' 1.371(9)
C9' H9' 0.9500
C10' C11' 1.373(11)
C10' H10' 0.9500
C11' C12' 1.391(9)
C11' H11' 0.9500
C12' H12' 0.9500
C1B O1B 1.154(6)
C2B O2B 1.136(6)
B1D C41D 1.619(12)
B1D C31D 1.641(11)
B1D C21D 1.655(9)
B1D C11D 1.662(10)
C11D C16D 1.388(8)
C11D C12D 1.407(7)
C12D C13D 1.389(8)
C12D H12D 0.9500
C13D C14D 1.370(8)
C13D H13D 0.9500
C14D C15D 1.387(8)
C14D H14D 0.9500
C15D C16D 1.386(8)
C15D H15D 0.9500
C16D H16D 0.9500
C21D C26D 1.387(11)
C21D C22D 1.388(11)
C22D C23D 1.397(9)
C22D H22D 0.9500
C23D C24D 1.354(15)
C23D H23D 0.9500
C24D C25D 1.374(14)
C24D H24D 0.9500
C25D C26D 1.414(10)
C25D H25D 0.9500
C26D H26D 0.9500
C31D C36D 1.404(9)
C31D C32D 1.413(8)
C32D C33D 1.367(9)
C32D H32D 0.9500
C33D C34D 1.383(9)
C33D H33D 0.9500
C34D C35D 1.387(9)
C34D H34D 0.9500
C35D C36D 1.387(9)
C35D H35D 0.9500
C36D H36D 0.9500
C41D C42D 1.388(9)
C41D C46D 1.399(9)
C42D C43D 1.407(11)
C42D H42D 0.9500
C43D C44D 1.395(10)
C43D H43D 0.9500
C44D C45D 1.377(9)
C44D H44D 0.9500
C45D C46D 1.388(10)
C45D H45D 0.9500
C46D H46D 0.9500

loop_
_geom_torsion_atom_site_label_1
_geom_torsion_atom_site_label_2
_geom_torsion_atom_site_label_3
_geom_torsion_atom_site_label_4
_geom_torsion
C5 N1 C2 N3 0.5(7)
C6 N1 C2 N3 -174.9(7)
C5 N1 C2 Rh1 -179.5(5)
C6 N1 C2 Rh1 5.1(10)
C1B Rh1 C2 N3 -158.3(6)
C2B Rh1 C2 N3 77(3)
N3' Rh1 C2 N3 23.0(6)
C1B Rh1 C2 N1 21.7(7)
C2B Rh1 C2 N1 -103(3)
N3' Rh1 C2 N1 -157.0(7)
N1 C2 N3 C4 -1.0(7)
Rh1 C2 N3 C4 179.0(5)
N1 C2 N3 C1A -178.6(6)
Rh1 C2 N3 C1A 1.4(10)
C2 N3 C4 C5 1.2(8)
C1A N3 C4 C5 178.8(6)
N3 C4 C5 N1 -0.8(8)
C2 N1 C5 C4 0.2(9)
C6 N1 C5 C4 175.8(7)
C2 N3 C1A C4' -39.3(9)
C4 N3 C1A C4' 143.3(6)
C5' N1' N2' N3' -0.3(7)
C6' N1' N2' N3' 179.4(5)
N1' N2' N3' C4' 0.9(7)
N1' N2' N3' Rh1 -170.4(4)
C1B Rh1 N3' N2' 19(8)
C2B Rh1 N3' N2' -23.2(5)
C2 Rh1 N3' N2' 152.2(5)
C1B Rh1 N3' C4' -151(8)
C2B Rh1 N3' C4' 167.2(6)
C2 Rh1 N3' C4' -17.3(6)
N2' N3' C4' C5' -1.1(8)
Rh1 N3' C4' C5' 169.5(5)
N2' N3' C4' C1A 176.4(6)
Rh1 N3' C4' C1A -13.0(10)
N3 C1A C4' C5' -138.1(7)
N3 C1A C4' N3' 44.9(9)
N2' N1' C5' C4' -0.3(8)
C6' N1' C5' C4' 180.0(6)
N3' C4' C5' N1' 0.8(8)
C1A C4' C5' N1' -176.4(7)
C2 N1 C6 C7 -100.7(8)
C5 N1 C6 C7 84.4(8)
C2 N1 C6 C11 81.3(8)
C5 N1 C6 C11 -93.6(8)
C11 C6 C7 C8 -3.4(9)
N1 C6 C7 C8 178.7(5)
C11 C6 C7 C12 178.1(6)
N1 C6 C7 C12 0.2(9)
C6 C7 C8 C9 0.6(10)
C12 C7 C8 C9 179.1(7)
C7 C8 C9 C10 1.7(12)
C7 C8 C9 C13 -177.6(6)
C8 C9 C10 C11 -1.5(12)
C13 C9 C10 C11 177.9(6)
C7 C6 C11 C10 3.6(10)
N1 C6 C11 C10 -178.5(5)
C7 C6 C11 C14 -173.8(6)
N1 C6 C11 C14 4.1(10)
C9 C10 C11 C6 -1.1(11)
C9 C10 C11 C14 176.4(7)
N2' N1' C6' C7' 95.5(7)
C5' N1' C6' C7' -84.8(8)
N1' C6' C7' C8' 63.5(9)
N1' C6' C7' C12' -116.6(8)
C12' C7' C8' C9' 0.5(12)
C6' C7' C8' C9' -179.5(7)
C7' C8' C9' C10' -0.7(12)
C8' C9' C10' C11' 1.0(13)
C9' C10' C11' C12' -1.0(13)
C8' C7' C12' C11' -0.6(11)
C6' C7' C12' C11' 179.5(7)
C10' C11' C12' C7' 0.8(12)
C2B Rh1 C1B O1B -27(6)
C2 Rh1 C1B O1B 157(6)
N3' Rh1 C1B O1B -69(12)
C1B Rh1 C2B O2B -30(17)
C2 Rh1 C2B O2B 96(17)
N3' Rh1 C2B O2B 149(17)
C41D B1D C11D C16D -117.8(8)
C31D B1D C11D C16D 119.4(8)
C21D B1D C11D C16D 0.6(11)
C41D B1D C11D C12D 56.4(8)
C31D B1D C11D C12D -66.4(9)
C21D B1D C11D C12D 174.8(6)
C16D C11D C12D C13D -1.1(10)
B1D C11D C12D C13D -175.9(7)
C11D C12D C13D C14D 0.7(11)
C12D C13D C14D C15D -0.1(11)
C13D C14D C15D C16D -0.1(11)
C14D C15D C16D C11D -0.3(12)
C12D C11D C16D C15D 0.9(11)
B1D C11D C16D C15D 175.3(8)
C41D B1D C21D C26D -167.2(7)
C31D B1D C21D C26D -45.3(9)
C11D B1D C21D C26D 74.8(9)
C41D B1D C21D C22D 11.0(9)
C31D B1D C21D C22D 133.0(8)
C11D B1D C21D C22D -107.0(8)
C26D C21D C22D C23D -3.7(11)
B1D C21D C22D C23D 177.9(7)
C21D C22D C23D C24D 0.4(13)
C22D C23D C24D C25D 2.1(14)
C23D C24D C25D C26D -1.1(14)
C22D C21D C26D C25D 4.9(11)
B1D C21D C26D C25D -176.7(6)
C24D C25D C26D C21D -2.6(12)
C41D B1D C31D C36D -104.7(8)
C21D B1D C31D C36D 135.6(7)
C11D B1D C31D C36D 15.6(10)
C41D B1D C31D C32D 74.8(8)
C21D B1D C31D C32D -44.9(9)
C11D B1D C31D C32D -164.9(6)
C36D C31D C32D C33D -0.7(10)
B1D C31D C32D C33D 179.8(7)
C31D C32D C33D C34D 0.5(12)
C32D C33D C34D C35D 0.8(11)
C33D C34D C35D C36D -1.8(11)
C34D C35D C36D C31D 1.7(11)
C32D C31D C36D C35D -0.4(10)
B1D C31D C36D C35D 179.1(7)
C31D B1D C41D C42D -25.4(9)
C21D B1D C41D C42D 93.9(7)
C11D B1D C41D C42D -146.9(6)
C31D B1D C41D C46D 158.0(6)
C21D B1D C41D C46D -82.7(7)
C11D B1D C41D C46D 36.4(8)
C46D C41D C42D C43D -0.7(9)
B1D C41D C42D C43D -177.5(6)
C41D C42D C43D C44D 1.2(11)
C42D C43D C44D C45D -0.2(10)
C43D C44D C45D C46D -1.1(10)
C44D C45D C46D C41D 1.7(10)
C42D C41D C46D C45D -0.8(9)
B1D C41D C46D C45D 176.2(6)
